data_7127442
loop_
_publ_author_name
'Ahmed, Manan'
'Xie, Zixi'
'Thoonen, Shannon'
'Hua, Carol'
'Kepert, Cameron J.'
'Price, Jason R.'
'Neville, Suzanne M.'

_publ_section_title
;
 A new spin crossover Fe<sup>II</sup> coordination environment in a
 two-fold interpenetrated 3-D Hofmann-type framework material.
;
_journal_issue 1
_journal_name_full 'Chemical communications (Cambridge, England)'
_journal_page_first 85
_journal_page_last 88
_journal_paper_doi 10.1039/d0cc07326a
_journal_volume 57
_journal_year 2021
_chemical_formula_moiety 'C28 H18 Au2 Fe N10 O3, C3 H7 N O, 2(O)'
_chemical_formula_sum 'C31 H25 Au2 Fe N11 O6'
_chemical_formula_weight 1097.40
_space_group_crystal_system orthorhombic
_space_group_IT_number 20
_space_group_name_Hall 'C 2c 2'
_space_group_name_H-M_alt 'C 2 2 21'
_atom_sites_solution_hydrogens geom
_atom_sites_solution_primary dual
_audit_creation_date 2020-10-15
_audit_creation_method
;

Olex2 1.3

(compiled 2020.07.31 svn.rc2a77460 for OlexSys, GUI svn.r6145)

;
_audit_update_record
;
2020-11-06 deposited with the CCDC.	2020-11-23 downloaded from the CCDC.
;
_cell_angle_alpha 90
_cell_angle_beta 90
_cell_angle_gamma 90
_cell_formula_units_Z 8
_cell_length_a 10.318(2)
_cell_length_b 30.455(6)
_cell_length_c 33.903(7)
_cell_measurement_temperature 220
_cell_volume 10653(4)
_computing_cell_refinement 'XDS (Kabsch, 1993)'
_computing_data_collection 'BluIce (McPhillips, 2002)'
_computing_data_reduction 'XDS (Kabsch, 1993)'
_computing_molecular_graphics 'Olex2 1.3 (Dolomanov et al., 2009)'
_computing_publication_material 'Olex2 1.3 (Dolomanov et al., 2009)'
_computing_structure_refinement 'SHELXL 2018/3 (Sheldrick, 2015)'
_computing_structure_solution 'SHELXT 2018/2 (Sheldrick, 2018)'
_diffrn_ambient_temperature 220
_diffrn_measured_fraction_theta_full 0.975
_diffrn_measured_fraction_theta_max 0.820
_diffrn_measurement_device_type 'Phi scan'
_diffrn_measurement_method 'Phi scan'
_diffrn_radiation_type Synchrotron
_diffrn_radiation_wavelength 0.71073
_diffrn_reflns_av_R_equivalents 0.0483
_diffrn_reflns_av_unetI/netI 0.0297
_diffrn_reflns_Laue_measured_fraction_full 0.975
_diffrn_reflns_Laue_measured_fraction_max 0.820
_diffrn_reflns_limit_h_max 13
_diffrn_reflns_limit_h_min -13
_diffrn_reflns_limit_k_max 41
_diffrn_reflns_limit_k_min -41
_diffrn_reflns_limit_l_max 41
_diffrn_reflns_limit_l_min -41
_diffrn_reflns_number 93847
_diffrn_reflns_point_group_measured_fraction_full 0.979
_diffrn_reflns_point_group_measured_fraction_max 0.822
_diffrn_reflns_theta_full 25.242
_diffrn_reflns_theta_max 32.048
_diffrn_reflns_theta_min 1.466
_diffrn_source 'MX2 beamline Australian Synchrotron'
_diffrn_standards_number 0
_exptl_absorpt_coefficient_mu 5.803
_exptl_absorpt_correction_type multi-scan
_exptl_absorpt_process_details 'XDS (Kabsch, 1993)'
_exptl_crystal_colour yellow
_exptl_crystal_colour_primary yellow
_exptl_crystal_density_diffrn 1.368
_exptl_crystal_description block
_exptl_crystal_F_000 4160
_exptl_crystal_size_max 0.1
_exptl_crystal_size_mid 0.1
_exptl_crystal_size_min 0.01
_refine_diff_density_max 2.833
_refine_diff_density_min -2.186
_refine_diff_density_rms 0.215
_refine_ls_abs_structure_details
;
 Refined as an inversion twin.
;
_refine_ls_abs_structure_Flack 0.41(2)
_refine_ls_extinction_method none
_refine_ls_goodness_of_fit_ref 0.963
_refine_ls_hydrogen_treatment constr
_refine_ls_matrix_type full
_refine_ls_number_parameters 423
_refine_ls_number_reflns 15274
_refine_ls_number_restraints 0
_refine_ls_restrained_S_all 0.963
_refine_ls_R_factor_all 0.1296
_refine_ls_R_factor_gt 0.0876
_refine_ls_shift/su_max 0.001
_refine_ls_shift/su_mean 0.000
_refine_ls_structure_factor_coef Fsqd
_refine_ls_weighting_details 'w=1/[\s^2^(Fo^2^)+(0.2000P)^2^] where P=(Fo^2^+2Fc^2^)/3'
_refine_ls_weighting_scheme calc
_refine_ls_wR_factor_gt 0.2482
_refine_ls_wR_factor_ref 0.3025
_reflns_Friedel_coverage 0.858
_reflns_Friedel_fraction_full 0.984
_reflns_Friedel_fraction_max 0.823
_reflns_number_gt 7302
_reflns_number_total 15274
_reflns_threshold_expression 'I > 2\s(I)'
_cod_data_source_file d0cc07326a2.cif
_cod_data_source_block ortho_220
_cod_depositor_comments 'Adding full bibliography for 7127435--7127450.cif.'
_cod_database_code 7127442
_shelx_shelxl_version_number 2018/3
_shelx_space_group_comment
;
The symmetry employed for this shelxl refinement is uniquely defined
by the following loop, which should always be used as a source of
symmetry information in preference to the above space-group names.
They are only intended as comments.
;
_shelx_estimated_absorpt_t_max 0.944
_shelx_estimated_absorpt_t_min 0.595
_olex2_refinement_description
;
1. Twinned data refinement
 Scales: 0.59(2)
 0.41(2)
2. Fixed Uiso
 At 1.2 times of:
  All C(H) groups, All N(H) groups
 At 1.5 times of:
  All C(H,H,H) groups
3. Others
 Fixed Uiso: N10(0.10208) C29(0.10208) O6(0.10208) C30(0.10208) C31(0.10208)
4.a Aromatic/amide H refined with riding coordinates:
 N5(H5), N6(H6), C6(H6A), N8(H8), C13(H13), C5(H5A), C7(H7), C28(H28),
 C21(H21), C12(H12), C8(H8A), C25(H25), C19(H19), C22(H22), C20(H20), C16(H16),
 C26(H26), C27(H27), C31(H31)
4.b Idealised Me refined as rotating group:
 C29(H29A,H29B,H29C), C30(H30A,H30B,H30C)
;
_olex2_submission_special_instructions 'No special instructions were received'

loop_
_space_group_symop_operation_xyz
'x, y, z'
'-x, -y, z+1/2'
'x, -y, -z'
'-x, y, -z+1/2'
'x+1/2, y+1/2, z'
'-x+1/2, -y+1/2, z+1/2'
'x+1/2, -y+1/2, -z'
'-x+1/2, y+1/2, -z+1/2'

loop_
_atom_site_label
_atom_site_type_symbol
_atom_site_fract_x
_atom_site_fract_y
_atom_site_fract_z
_atom_site_U_iso_or_equiv
_atom_site_adp_type
_atom_site_occupancy
_atom_site_site_symmetry_order
_atom_site_calc_flag
_atom_site_refinement_flags_posn
_atom_site_refinement_flags_adp
_atom_site_refinement_flags_occupancy
_atom_site_disorder_assembly
_atom_site_disorder_group
Au1 Au 0.73981(7) 0.71935(2) 0.57808(2) 0.1082(3) Uani 1 1 d . . . . .
Au2 Au 0.28473(14) 0.85595(3) 0.48831(3) 0.1447(5) Uani 1 1 d . . . . .
Fe1 Fe 0.2399(2) 0.72064(7) 0.57914(6) 0.0972(5) Uani 1 1 d . . . . .
N1 N 0.434(2) 0.7157(6) 0.5770(5) 0.114(4) Uani 1 1 d . . . . .
N3 N 1.0445(19) 0.7266(5) 0.5795(5) 0.114(4) Uani 1 1 d . . . . .
N2 N 0.2554(17) 0.7784(5) 0.5480(4) 0.111(4) Uani 1 1 d . . . . .
N4 N 0.2308(18) 0.6864(4) 0.5239(3) 0.107(4) Uani 1 1 d . . . . .
O1 O 0.1194(18) 0.6719(5) 0.3778(4) 0.128(5) Uani 1 1 d . . . . .
N9 N 0.2153(19) 0.3398(5) 0.3908(5) 0.116(4) Uani 1 1 d . . . . .
N7 N 0.2438(18) 0.7445(5) 0.1337(4) 0.109(4) Uani 1 1 d . . . . .
C4 C 0.930(3) 0.7236(6) 0.5792(5) 0.117(6) Uani 1 1 d . . . . .
O2 O 0.153(2) 0.6025(5) 0.2071(4) 0.149(7) Uani 1 1 d . . . . .
C3 C 0.556(4) 0.7151(5) 0.5782(5) 0.151(12) Uani 1 1 d . . . . .
C2 C 0.265(3) 0.8067(7) 0.5263(5) 0.127(7) Uani 1 1 d . . . . .
O3 O 0.305(3) 0.4686(5) 0.2938(5) 0.175(10) Uani 1 1 d . . . . .
N5 N 0.214(2) 0.6205(5) 0.4155(4) 0.112(4) Uani 1 1 d . . . . .
H5 H 0.247413 0.594673 0.415619 0.135 Uiso 1 1 calc R U . . .
N6 N 0.223(2) 0.6644(6) 0.2331(4) 0.132(6) Uani 1 1 d . . . . .
H6 H 0.247133 0.676809 0.254674 0.159 Uiso 1 1 calc R U . . .
C6 C 0.304(3) 0.6532(6) 0.5154(5) 0.121(6) Uani 1 1 d . . . . .
H6A H 0.360855 0.642646 0.534298 0.146 Uiso 1 1 calc R U . . .
N8 N 0.171(3) 0.4675(6) 0.3462(5) 0.147(8) Uani 1 1 d . . . . .
H8 H 0.113860 0.483161 0.358174 0.177 Uiso 1 1 calc R U . . .
C13 C 0.191(3) 0.5604(5) 0.3492(5) 0.118(6) Uani 1 1 d . . . . .
H13 H 0.190133 0.547152 0.373923 0.141 Uiso 1 1 calc R U . . .
C5 C 0.145(2) 0.6976(6) 0.4977(5) 0.104(5) Uani 1 1 d . . . . .
H5A H 0.092297 0.721651 0.503042 0.124 Uiso 1 1 calc R U . . .
C7 C 0.128(2) 0.6754(6) 0.4619(5) 0.108(5) Uani 1 1 d . . . . .
H7 H 0.059249 0.682223 0.445416 0.129 Uiso 1 1 calc R U . . .
C28 C 0.156(2) 0.7111(6) 0.1355(5) 0.106(5) Uani 1 1 d . . . . .
H28 H 0.101079 0.706280 0.114134 0.128 Uiso 1 1 calc R U . . .
C18 C 0.179(3) 0.4246(6) 0.3588(6) 0.136(8) Uani 1 1 d . . . . .
C21 C 0.299(3) 0.3559(7) 0.3630(6) 0.125(6) Uani 1 1 d . . . . .
H21 H 0.372275 0.339816 0.356686 0.150 Uiso 1 1 calc R U . . .
C12 C 0.171(2) 0.6262(6) 0.3111(5) 0.117(6) Uani 1 1 d . . . . .
H12 H 0.159313 0.656434 0.309018 0.140 Uiso 1 1 calc R U . . .
C9 C 0.216(2) 0.6435(5) 0.4515(4) 0.113(6) Uani 1 1 d . . . . .
C8 C 0.299(3) 0.6337(8) 0.4800(7) 0.139(8) Uani 1 1 d . . . . .
H8A H 0.358926 0.611514 0.475090 0.167 Uiso 1 1 calc R U . . .
C10 C 0.167(2) 0.6337(6) 0.3829(5) 0.110(5) Uani 1 1 d . . . . .
C11 C 0.174(3) 0.6070(6) 0.3455(5) 0.123(7) Uani 1 1 d . . . . .
C24 C 0.227(3) 0.6898(6) 0.2006(5) 0.117(6) Uani 1 1 d . . . . .
C25 C 0.313(3) 0.7263(7) 0.1997(6) 0.127(7) Uani 1 1 d . . . . .
H25 H 0.362719 0.733979 0.221386 0.152 Uiso 1 1 calc R U . . .
C19 C 0.277(3) 0.3952(7) 0.3441(6) 0.134(8) Uani 1 1 d . . . . .
H19 H 0.325742 0.402725 0.321941 0.161 Uiso 1 1 calc R U . . .
C22 C 0.120(2) 0.3689(7) 0.4030(7) 0.130(7) Uani 1 1 d . . . . .
H22 H 0.059550 0.359787 0.421697 0.156 Uiso 1 1 calc R U . . .
C17 C 0.240(4) 0.4893(7) 0.3176(6) 0.150(10) Uani 1 1 d . . . . .
C23 C 0.184(2) 0.6207(7) 0.2364(4) 0.112(5) Uani 1 1 d . . . . .
C15 C 0.209(4) 0.5344(7) 0.3144(6) 0.143(10) Uani 1 1 d . . . . .
C20 C 0.112(2) 0.4093(6) 0.3886(7) 0.126(6) Uani 1 1 d . . . . .
H20 H 0.054019 0.428374 0.400623 0.151 Uiso 1 1 calc R U . . .
N10 N 0.4708(14) 0.6552(5) 0.3477(4) 0.102 Uiso 1 1 d . U . . .
C16 C 0.202(4) 0.5572(7) 0.2785(6) 0.145(10) Uani 1 1 d . . . . .
H16 H 0.208355 0.541295 0.255237 0.174 Uiso 1 1 calc R U . . .
C14 C 0.187(3) 0.5994(7) 0.2762(6) 0.124(6) Uani 1 1 d . . . . .
C26 C 0.145(2) 0.6849(7) 0.1673(5) 0.111(5) Uani 1 1 d . . . . .
H26 H 0.082435 0.662964 0.167458 0.133 Uiso 1 1 calc R U . . .
C27 C 0.317(3) 0.7505(8) 0.1637(7) 0.136(8) Uani 1 1 d . . . . .
H27 H 0.379296 0.772616 0.161880 0.163 Uiso 1 1 calc R U . . .
C29 C 0.5203(18) 0.6569(5) 0.3870(5) 0.102 Uiso 1 1 d . U . . .
H29A H 0.460103 0.643005 0.404617 0.153 Uiso 1 1 calc R U . . .
H29B H 0.532235 0.686939 0.394682 0.153 Uiso 1 1 calc R U . . .
H29C H 0.601950 0.641796 0.388084 0.153 Uiso 1 1 calc R U . . .
C1 C 0.312(5) 0.9072(11) 0.4524(10) 0.194(16) Uani 1 1 d . . . . .
O6 O 0.3906(12) 0.6963(4) 0.2962(3) 0.102 Uiso 1 1 d . U . . .
N11 N 0.295(8) 0.9351(15) 0.4321(15) 0.39(5) Uani 1 1 d . . . . .
C30 C 0.4929(18) 0.6226(5) 0.3044(5) 0.102 Uiso 1 1 d . U . . .
H30A H 0.497392 0.592126 0.311676 0.153 Uiso 1 1 calc R U . . .
H30B H 0.571989 0.630982 0.291565 0.153 Uiso 1 1 calc R U . . .
H30C H 0.421306 0.627042 0.286812 0.153 Uiso 1 1 calc R U . . .
C31 C 0.4021(17) 0.6882(6) 0.3352(5) 0.102 Uiso 1 1 d . U . . .
H31 H 0.360544 0.706319 0.353264 0.122 Uiso 1 1 calc R U . . .
O5 O -0.039(3) 0.5032(12) 0.3886(10) 0.232(11) Uiso 1 1 d . . . . .
O4 O 0.380(3) 0.5423(11) 0.4276(10) 0.217(11) Uiso 1 1 d . . . . .

loop_
_atom_site_aniso_label
_atom_site_aniso_U_11
_atom_site_aniso_U_22
_atom_site_aniso_U_33
_atom_site_aniso_U_23
_atom_site_aniso_U_13
_atom_site_aniso_U_12
Au1 0.1281(5) 0.1132(4) 0.0833(4) -0.0051(3) 0.0030(3) 0.0038(4)
Au2 0.2121(12) 0.1111(5) 0.1109(6) 0.0077(4) 0.0201(6) 0.0055(6)
Fe1 0.1240(14) 0.0974(12) 0.0701(11) -0.0061(8) 0.0001(10) -0.0005(11)
N1 0.151(13) 0.118(11) 0.075(8) -0.007(8) -0.004(8) 0.021(10)
N3 0.124(11) 0.122(11) 0.094(9) -0.019(9) -0.001(8) -0.006(8)
N2 0.159(13) 0.107(8) 0.066(6) -0.011(6) 0.017(7) -0.007(10)
N4 0.156(13) 0.100(8) 0.064(6) -0.006(5) 0.007(7) 0.012(8)
O1 0.185(13) 0.111(8) 0.089(7) 0.005(6) 0.004(8) 0.038(9)
N9 0.137(12) 0.115(9) 0.096(9) -0.004(7) 0.008(8) 0.011(9)
N7 0.132(11) 0.112(8) 0.082(7) 0.002(6) -0.002(8) 0.003(9)
C4 0.18(2) 0.101(10) 0.072(9) 0.006(9) 0.004(10) 0.009(11)
O2 0.24(2) 0.129(10) 0.073(7) 0.016(6) -0.020(9) 0.001(11)
C3 0.32(4) 0.065(8) 0.067(9) -0.003(7) 0.013(15) 0.038(14)
C2 0.19(2) 0.114(11) 0.080(9) -0.015(8) 0.010(12) -0.042(14)
O3 0.31(3) 0.126(10) 0.089(9) 0.006(7) 0.057(13) 0.016(14)
N5 0.168(13) 0.100(8) 0.069(7) -0.005(5) 0.007(7) 0.017(9)
N6 0.21(2) 0.113(10) 0.071(8) -0.004(6) 0.006(10) -0.028(12)
C6 0.18(2) 0.107(11) 0.078(10) 0.001(8) 0.003(10) 0.022(11)
N8 0.25(3) 0.106(10) 0.088(10) -0.005(7) 0.024(12) 0.017(12)
C13 0.19(2) 0.085(8) 0.075(9) 0.003(6) 0.023(10) 0.020(10)
C5 0.139(13) 0.105(9) 0.068(8) -0.010(6) -0.018(8) 0.020(9)
C7 0.120(12) 0.119(12) 0.084(10) -0.005(8) -0.005(8) 0.012(9)
C28 0.133(13) 0.107(10) 0.079(9) 0.005(7) 0.006(8) -0.006(10)
C18 0.23(3) 0.081(9) 0.097(12) -0.007(8) 0.021(14) -0.006(12)
C21 0.164(19) 0.117(12) 0.094(11) -0.012(9) 0.005(11) 0.013(13)
C12 0.171(18) 0.091(9) 0.088(10) 0.002(7) -0.023(11) 0.003(10)
C9 0.183(18) 0.097(9) 0.059(7) -0.003(6) -0.007(8) 0.013(11)
C8 0.19(2) 0.119(13) 0.111(14) -0.005(10) -0.037(14) 0.028(14)
C10 0.152(15) 0.100(10) 0.077(9) -0.011(7) -0.010(9) 0.007(10)
C11 0.20(2) 0.107(11) 0.065(9) -0.010(7) 0.005(10) -0.011(12)
C24 0.176(19) 0.113(11) 0.063(7) -0.009(7) -0.019(9) 0.006(12)
C25 0.18(2) 0.116(13) 0.087(11) -0.005(9) 0.001(11) 0.008(13)
C19 0.19(2) 0.109(12) 0.107(13) 0.009(9) 0.026(14) 0.039(13)
C22 0.148(17) 0.105(12) 0.136(16) 0.003(10) 0.049(14) 0.016(11)
C17 0.26(3) 0.117(13) 0.079(10) 0.016(9) 0.006(16) -0.012(18)
C23 0.147(14) 0.132(13) 0.056(8) -0.005(7) 0.011(8) 0.014(11)
C15 0.24(3) 0.107(12) 0.081(10) -0.020(8) 0.030(14) -0.014(14)
C20 0.151(17) 0.092(10) 0.136(16) -0.004(11) 0.004(14) -0.005(10)
C16 0.25(3) 0.108(12) 0.081(10) -0.003(8) -0.001(14) 0.026(15)
C14 0.178(19) 0.112(12) 0.082(10) 0.009(8) 0.000(11) -0.014(12)
C26 0.136(14) 0.117(12) 0.080(10) -0.003(8) -0.005(9) -0.008(10)
C27 0.17(2) 0.141(16) 0.101(13) -0.006(11) -0.031(13) -0.034(14)
C1 0.27(4) 0.15(2) 0.16(2) 0.06(2) 0.04(3) 0.03(3)
N11 0.67(12) 0.21(3) 0.31(5) 0.14(4) 0.32(7) 0.17(5)

loop_
_atom_type_symbol
_atom_type_description
_atom_type_scat_dispersion_real
_atom_type_scat_dispersion_imag
_atom_type_scat_source
C C 0.0033 0.0016 'International Tables Vol C Tables 4.2.6.8 and 6.1.1.4'
H H 0.0000 0.0000 'International Tables Vol C Tables 4.2.6.8 and 6.1.1.4'
Au Au -2.0133 8.8022 'International Tables Vol C Tables 4.2.6.8 and 6.1.1.4'
Fe Fe 0.3463 0.8444 'International Tables Vol C Tables 4.2.6.8 and 6.1.1.4'
N N 0.0061 0.0033 'International Tables Vol C Tables 4.2.6.8 and 6.1.1.4'
O O 0.0106 0.0060 'International Tables Vol C Tables 4.2.6.8 and 6.1.1.4'

loop_
_geom_angle_atom_site_label_1
_geom_angle_atom_site_label_2
_geom_angle_atom_site_label_3
_geom_angle
_geom_angle_site_symmetry_1
_geom_angle_site_symmetry_3
_geom_angle_publ_flag
C4 Au1 Au2 85.2(5) . 7_566 ?
C3 Au1 Au2 95.5(5) . 7_566 ?
C3 Au1 C4 178.8(7) . . ?
C2 Au2 Au1 84.3(5) . 7_466 ?
C2 Au2 C1 176.5(16) . . ?
C1 Au2 Au1 98.6(12) . 7_466 ?
N1 Fe1 N3 178.0(7) . 1_455 ?
N1 Fe1 N2 88.2(7) . . ?
N1 Fe1 N4 88.6(7) . . ?
N1 Fe1 N9 94.1(7) . 3_566 ?
N1 Fe1 N7 89.4(7) . 6_565 ?
N3 Fe1 N2 90.2(7) 1_455 . ?
N3 Fe1 N4 90.3(7) 1_455 . ?
N3 Fe1 N9 87.5(7) 1_455 3_566 ?
N3 Fe1 N7 91.7(7) 1_455 6_565 ?
N2 Fe1 N4 88.3(5) . . ?
N2 Fe1 N9 176.8(7) . 3_566 ?
N2 Fe1 N7 90.8(5) . 6_565 ?
N9 Fe1 N4 89.5(6) 3_566 . ?
N9 Fe1 N7 91.4(6) 3_566 6_565 ?
N7 Fe1 N4 177.9(7) 6_565 . ?
C3 N1 Fe1 174.8(16) . . ?
C4 N3 Fe1 170.4(16) . 1_655 ?
C2 N2 Fe1 170.5(13) . . ?
C6 N4 Fe1 123.4(13) . . ?
C6 N4 C5 116.6(15) . . ?
C5 N4 Fe1 119.9(11) . . ?
C21 N9 Fe1 124.7(15) . 3_566 ?
C21 N9 C22 115.0(17) . . ?
C22 N9 Fe1 119.8(13) . 3_566 ?
C28 N7 Fe1 117.5(11) . 6_564 ?
C27 N7 Fe1 124.6(16) . 6_564 ?
C27 N7 C28 117.7(17) . . ?
N3 C4 Au1 179.0(19) . . ?
N1 C3 Au1 174.8(17) . . ?
N2 C2 Au2 179(3) . . ?
C9 N5 H5 116.5 . . ?
C10 N5 H5 116.5 . . ?
C10 N5 C9 127.0(15) . . ?
C24 N6 H6 115.7 . . ?
C24 N6 C23 128.6(15) . . ?
C23 N6 H6 115.7 . . ?
N4 C6 H6A 119.0 . . ?
N4 C6 C8 122(2) . . ?
C8 C6 H6A 119.0 . . ?
C18 N8 H8 114.9 . . ?
C17 N8 H8 114.9 . . ?
C17 N8 C18 130(2) . . ?
C11 C13 H13 120.3 . . ?
C15 C13 H13 120.3 . . ?
C15 C13 C11 119.4(16) . . ?
N4 C5 H5A 118.3 . . ?
N4 C5 C7 123.3(16) . . ?
C7 C5 H5A 118.3 . . ?
C5 C7 H7 120.5 . . ?
C9 C7 C5 118.9(17) . . ?
C9 C7 H7 120.5 . . ?
N7 C28 H28 118.9 . . ?
C26 C28 N7 122.1(18) . . ?
C26 C28 H28 118.9 . . ?
N8 C18 C19 122(2) . . ?
C20 C18 N8 123(2) . . ?
C20 C18 C19 114.7(19) . . ?
N9 C21 H21 118.8 . . ?
N9 C21 C19 122(2) . . ?
C19 C21 H21 118.8 . . ?
C11 C12 H12 120.8 . . ?
C11 C12 C14 118.3(17) . . ?
C14 C12 H12 120.8 . . ?
C7 C9 N5 124.4(18) . . ?
C8 C9 N5 122.1(19) . . ?
C8 C9 C7 113.4(16) . . ?
C6 C8 H8A 117.5 . . ?
C9 C8 C6 125(2) . . ?
C9 C8 H8A 117.5 . . ?
O1 C10 N5 123.5(15) . . ?
O1 C10 C11 113.5(16) . . ?
N5 C10 C11 122.8(17) . . ?
C13 C11 C10 117.9(15) . . ?
C12 C11 C13 121.5(15) . . ?
C12 C11 C10 120.5(17) . . ?
N6 C24 C25 119.3(17) . . ?
N6 C24 C26 125(2) . . ?
C25 C24 C26 115.9(17) . . ?
C24 C25 H25 121.7 . . ?
C24 C25 C27 117(2) . . ?
C27 C25 H25 121.7 . . ?
C18 C19 H19 120.3 . . ?
C21 C19 C18 119(2) . . ?
C21 C19 H19 120.3 . . ?
N9 C22 H22 119.2 . . ?
C20 C22 N9 122(2) . . ?
C20 C22 H22 119.2 . . ?
O3 C17 N8 120(2) . . ?
O3 C17 C15 125(2) . . ?
N8 C17 C15 114(3) . . ?
O2 C23 N6 117.3(16) . . ?
O2 C23 C14 124(2) . . ?
N6 C23 C14 118.7(16) . . ?
C17 C15 C13 120.1(19) . . ?
C16 C15 C13 115.7(18) . . ?
C16 C15 C17 124.1(17) . . ?
C18 C20 C22 126(2) . . ?
C18 C20 H20 117.2 . . ?
C22 C20 H20 117.2 . . ?
C29 N10 C30 137.7(13) . . ?
C31 N10 C29 118.2(15) . . ?
C31 N10 C30 103.4(14) . . ?
C15 C16 H16 118.3 . . ?
C14 C16 C15 123.4(19) . . ?
C14 C16 H16 118.3 . . ?
C12 C14 C23 119.3(17) . . ?
C16 C14 C12 121.6(17) . . ?
C16 C14 C23 119.1(19) . . ?
C28 C26 C24 122(2) . . ?
C28 C26 H26 119.1 . . ?
C24 C26 H26 119.1 . . ?
N7 C27 C25 126(2) . . ?
N7 C27 H27 117.2 . . ?
C25 C27 H27 117.2 . . ?
N10 C29 H29A 109.5 . . ?
N10 C29 H29B 109.5 . . ?
N10 C29 H29C 109.5 . . ?
H29A C29 H29B 109.5 . . ?
H29A C29 H29C 109.5 . . ?
H29B C29 H29C 109.5 . . ?
N11 C1 Au2 163(6) . . ?
N10 C30 H30A 109.5 . . ?
N10 C30 H30B 109.5 . . ?
N10 C30 H30C 109.5 . . ?
H30A C30 H30B 109.5 . . ?
H30A C30 H30C 109.5 . . ?
H30B C30 H30C 109.5 . . ?
N10 C31 O6 120.6(17) . . ?
N10 C31 H31 119.7 . . ?
O6 C31 H31 119.7 . . ?

loop_
_geom_bond_atom_site_label_1
_geom_bond_atom_site_label_2
_geom_bond_distance
_geom_bond_site_symmetry_2
_geom_bond_publ_flag
Au1 Au2 3.2465(13) 7_566 ?
Au1 C4 1.97(3) . ?
Au1 C3 1.90(4) . ?
Au2 C2 1.99(2) . ?
Au2 C1 2.00(3) . ?
Fe1 N1 2.01(2) . ?
Fe1 N3 2.02(2) 1_455 ?
Fe1 N2 2.058(15) . ?
Fe1 N4 2.145(12) . ?
Fe1 N9 2.119(16) 3_566 ?
Fe1 N7 2.140(14) 6_565 ?
N1 C3 1.26(4) . ?
N3 C4 1.18(3) . ?
N2 C2 1.14(2) . ?
N4 C6 1.29(2) . ?
N4 C5 1.30(2) . ?
O1 C10 1.27(2) . ?
N9 C21 1.37(3) . ?
N9 C22 1.39(3) . ?
N7 C28 1.37(3) . ?
N7 C27 1.28(3) . ?
O2 C23 1.18(2) . ?
O3 C17 1.23(3) . ?
N5 H5 0.8600 . ?
N5 C9 1.41(2) . ?
N5 C10 1.28(2) . ?
N6 H6 0.8600 . ?
N6 C24 1.35(2) . ?
N6 C23 1.40(3) . ?
C6 H6A 0.9300 . ?
C6 C8 1.34(3) . ?
N8 H8 0.8600 . ?
N8 C18 1.38(3) . ?
N8 C17 1.37(3) . ?
C13 H13 0.9300 . ?
C13 C11 1.44(3) . ?
C13 C15 1.43(2) . ?
C5 H5A 0.9300 . ?
C5 C7 1.40(2) . ?
C7 H7 0.9300 . ?
C7 C9 1.37(3) . ?
C28 H28 0.9300 . ?
C28 C26 1.34(3) . ?
C18 C19 1.44(3) . ?
C18 C20 1.31(3) . ?
C21 H21 0.9300 . ?
C21 C19 1.37(3) . ?
C12 H12 0.9300 . ?
C12 C11 1.31(3) . ?
C12 C14 1.45(3) . ?
C9 C8 1.33(3) . ?
C8 H8A 0.9300 . ?
C10 C11 1.51(2) . ?
C24 C25 1.42(4) . ?
C24 C26 1.42(3) . ?
C25 H25 0.9300 . ?
C25 C27 1.43(3) . ?
C19 H19 0.9300 . ?
C22 H22 0.9300 . ?
C22 C20 1.33(3) . ?
C17 C15 1.42(3) . ?
C23 C14 1.50(3) . ?
C15 C16 1.40(3) . ?
C20 H20 0.9300 . ?
N10 C29 1.43(2) . ?
N10 C30 1.79(2) . ?
N10 C31 1.30(2) . ?
C16 H16 0.9300 . ?
C16 C14 1.29(3) . ?
C26 H26 0.9300 . ?
C27 H27 0.9300 . ?
C29 H29A 0.9600 . ?
C29 H29B 0.9600 . ?
C29 H29C 0.9600 . ?
C1 N11 1.11(4) . ?
O6 C31 1.35(2) . ?
C30 H30A 0.9600 . ?
C30 H30B 0.9600 . ?
C30 H30C 0.9600 . ?
C31 H31 0.9300 . ?

loop_
_geom_torsion_atom_site_label_1
_geom_torsion_atom_site_label_2
_geom_torsion_atom_site_label_3
_geom_torsion_atom_site_label_4
_geom_torsion
_geom_torsion_site_symmetry_1
_geom_torsion_site_symmetry_2
_geom_torsion_site_symmetry_3
_geom_torsion_site_symmetry_4
_geom_torsion_publ_flag
Fe1 N4 C6 C8 -177(2) . . . . ?
Fe1 N4 C5 C7 -176.5(16) . . . . ?
Fe1 N9 C21 C19 179.3(19) 3_566 . . . ?
Fe1 N9 C22 C20 171(2) 3_566 . . . ?
Fe1 N7 C28 C26 174.5(16) 6_564 . . . ?
Fe1 N7 C27 C25 -177(2) 6_564 . . . ?
N4 C6 C8 C9 -5(5) . . . . ?
N4 C5 C7 C9 -8(3) . . . . ?
O1 C10 C11 C13 -163(2) . . . . ?
O1 C10 C11 C12 20(4) . . . . ?
N9 C21 C19 C18 12(4) . . . . ?
N9 C22 C20 C18 9(4) . . . . ?
N7 C28 C26 C24 -1(3) . . . . ?
O2 C23 C14 C12 -153(3) . . . . ?
O2 C23 C14 C16 26(4) . . . . ?
O3 C17 C15 C13 -150(3) . . . . ?
O3 C17 C15 C16 27(6) . . . . ?
N5 C9 C8 C6 -178(3) . . . . ?
N5 C10 C11 C13 22(4) . . . . ?
N5 C10 C11 C12 -154(3) . . . . ?
N6 C24 C25 C27 177(2) . . . . ?
N6 C24 C26 C28 -179(2) . . . . ?
N6 C23 C14 C12 27(4) . . . . ?
N6 C23 C14 C16 -153(3) . . . . ?
C6 N4 C5 C7 1(3) . . . . ?
N8 C18 C19 C21 167(3) . . . . ?
N8 C18 C20 C22 -177(3) . . . . ?
N8 C17 C15 C13 42(5) . . . . ?
N8 C17 C15 C16 -142(3) . . . . ?
C13 C15 C16 C14 4(5) . . . . ?
C5 N4 C6 C8 6(3) . . . . ?
C5 C7 C9 N5 -177(2) . . . . ?
C5 C7 C9 C8 8(3) . . . . ?
C7 C9 C8 C6 -2(4) . . . . ?
C28 N7 C27 C25 -2(4) . . . . ?
C18 N8 C17 O3 14(5) . . . . ?
C18 N8 C17 C15 -177(3) . . . . ?
C21 N9 C22 C20 -1(4) . . . . ?
C9 N5 C10 O1 4(4) . . . . ?
C9 N5 C10 C11 178(2) . . . . ?
C10 N5 C9 C7 26(4) . . . . ?
C10 N5 C9 C8 -159(3) . . . . ?
C11 C13 C15 C17 173(3) . . . . ?
C11 C13 C15 C16 -3(4) . . . . ?
C11 C12 C14 C23 -180(3) . . . . ?
C11 C12 C14 C16 1(4) . . . . ?
C24 N6 C23 O2 1(4) . . . . ?
C24 N6 C23 C14 -179(3) . . . . ?
C24 C25 C27 N7 6(4) . . . . ?
C25 C24 C26 C28 5(3) . . . . ?
C19 C18 C20 C22 -6(4) . . . . ?
C22 N9 C21 C19 -10(3) . . . . ?
C17 N8 C18 C19 5(5) . . . . ?
C17 N8 C18 C20 175(3) . . . . ?
C17 C15 C16 C14 -173(4) . . . . ?
C23 N6 C24 C25 -156(2) . . . . ?
C23 N6 C24 C26 29(4) . . . . ?
C15 C13 C11 C12 2(4) . . . . ?
C15 C13 C11 C10 -174(3) . . . . ?
C15 C16 C14 C12 -2(5) . . . . ?
C15 C16 C14 C23 178(3) . . . . ?
C20 C18 C19 C21 -4(4) . . . . ?
C14 C12 C11 C13 0(4) . . . . ?
C14 C12 C11 C10 176(2) . . . . ?
C26 C24 C25 C27 -7(3) . . . . ?
C27 N7 C28 C26 0(3) . . . . ?
C29 N10 C31 O6 156.9(16) . . . . ?
C30 N10 C31 O6 -15(2) . . . . ?

loop_
_twin_individual_id
_twin_individual_mass_fraction_refined
1 0.59(2)
2 0.41(2)
